data_4511214
loop_
_publ_author_name
'Draguta, Sergiu'
'Yakovenko, Andrey A.'
'Fonari, Marina S.'
'Timofeeva, Tatiana V.'

_publ_section_title
;
 Unusual Chemical Ratio, Z&#x2033; Values, and Polymorphism in Three
 NewN-Methyl Aminopyridine--4-Nitrophenol Adducts
;
_journal_issue 7
_journal_name_full 'Crystal Growth &amp; Design'
_journal_page_first 3423
_journal_paper_doi 10.1021/cg500360f
_journal_volume 14
_journal_year 2014
_chemical_formula_moiety '2(C6 H5 N O3), C6 H4 N O3, C6 H9 N2'
_chemical_formula_sum 'C24 H23 N5 O9'
_chemical_formula_weight 525.47
_chemical_name_systematic
; 
 ? 
;
_space_group_IT_number 14
_symmetry_cell_setting monoclinic
_symmetry_space_group_name_Hall '-P 2ybc'
_symmetry_space_group_name_H-M 'P 1 21/c 1'
_atom_sites_solution_hydrogens geom
_atom_sites_solution_primary direct
_atom_sites_solution_secondary difmap
_audit_creation_method SHELXL-97
_cell_angle_alpha 90.00
_cell_angle_beta 101.212(3)
_cell_angle_gamma 90.00
_cell_formula_units_Z 4
_cell_length_a 10.3822(15)
_cell_length_b 14.176(2)
_cell_length_c 17.233(2)
_cell_measurement_temperature 296(2)
_cell_volume 2487.9(6)
_computing_cell_refinement 'SAINTPlus, v. 6.2 (Bruker, 2001)'
_computing_data_collection 'APEX2 (Bruker, 2005)'
_computing_data_reduction 'SAINTPlus, v. 6.2 (Bruker, 2001)'
_computing_molecular_graphics 'SHELXTL (Sheldrick, 2008)'
_computing_publication_material 'SHELXTL (Sheldrick, 2008)'
_computing_structure_refinement 'SHELXTL (Sheldrick, 2008)'
_computing_structure_solution 'SHELXTL (Sheldrick, 2008)'
_diffrn_ambient_temperature 296(2)
_diffrn_measured_fraction_theta_full 0.997
_diffrn_measured_fraction_theta_max 0.997
_diffrn_measurement_device_type 'Bruker APEX-II CCD'
_diffrn_measurement_method '\f and \w scans'
_diffrn_radiation_monochromator graphite
_diffrn_radiation_source 'fine-focus sealed tube'
_diffrn_radiation_type MoK\a
_diffrn_radiation_wavelength 0.71073
_diffrn_reflns_av_R_equivalents 0.0325
_diffrn_reflns_av_sigmaI/netI 0.0257
_diffrn_reflns_limit_h_max 12
_diffrn_reflns_limit_h_min -12
_diffrn_reflns_limit_k_max 16
_diffrn_reflns_limit_k_min -16
_diffrn_reflns_limit_l_max 20
_diffrn_reflns_limit_l_min -20
_diffrn_reflns_number 21176
_diffrn_reflns_theta_full 25.00
_diffrn_reflns_theta_max 25.00
_diffrn_reflns_theta_min 1.87
_exptl_absorpt_coefficient_mu 0.109
_exptl_absorpt_correction_type none
_exptl_crystal_colour colorless
_exptl_crystal_density_diffrn 1.403
_exptl_crystal_density_method 'not measured'
_exptl_crystal_description prism
_exptl_crystal_F_000 1096
_exptl_crystal_size_max 0.28
_exptl_crystal_size_mid 0.20
_exptl_crystal_size_min 0.18
_refine_diff_density_max 0.313
_refine_diff_density_min -0.276
_refine_diff_density_rms 0.051
_refine_ls_extinction_method none
_refine_ls_goodness_of_fit_ref 1.127
_refine_ls_hydrogen_treatment mixed
_refine_ls_matrix_type full
_refine_ls_number_parameters 360
_refine_ls_number_reflns 4373
_refine_ls_number_restraints 0
_refine_ls_restrained_S_all 1.127
_refine_ls_R_factor_all 0.0935
_refine_ls_R_factor_gt 0.0685
_refine_ls_shift/su_max 0.002
_refine_ls_shift/su_mean 0.000
_refine_ls_structure_factor_coef Fsqd
_refine_ls_weighting_details 'calc w=1/[\s^2^(Fo^2^)+(0.1066P)^2^+0.6800P] where P=(Fo^2^+2Fc^2^)/3'
_refine_ls_weighting_scheme calc
_refine_ls_wR_factor_gt 0.2016
_refine_ls_wR_factor_ref 0.2149
_reflns_number_gt 2989
_reflns_number_total 4373
_reflns_threshold_expression >2sigma(I)
_cod_data_source_file all_compounds_completed_corrected.cif
_cod_data_source_block 2.3(I)_polymorph_A
_cod_depositor_comments 'Adding full bibliography for 4511210--4511217.cif.'
_cod_original_cell_volume 2487.8(6)
_cod_original_sg_symbol_H-M P21/c
_cod_database_code 4511214

loop_
_symmetry_equiv_pos_as_xyz
'x, y, z'
'-x, y+1/2, -z+1/2'
'-x, -y, -z'
'x, -y-1/2, z-1/2'

loop_
_atom_site_label
_atom_site_type_symbol
_atom_site_fract_x
_atom_site_fract_y
_atom_site_fract_z
_atom_site_U_iso_or_equiv
_atom_site_adp_type
_atom_site_occupancy
_atom_site_symmetry_multiplicity
_atom_site_calc_flag
_atom_site_refinement_flags
N1 N 1.3547(3) 0.7206(2) 0.4791(2) 0.0754(8) Uani 1 1 d .
H1 H 1.283(4) 0.709(2) 0.459(2) 0.080(11) Uiso 1 1 d .
N2 N 1.3755(3) 0.7689(2) 0.3549(2) 0.0882(9) Uani 1 1 d .
H2 H 1.298(5) 0.749(4) 0.343(3) 0.16(2) Uiso 1 1 d .
C1 C 1.3971(3) 0.7051(2) 0.5563(2) 0.0805(9) Uani 1 1 d .
H1AA H 1.3404 0.6796 0.5864 0.097 Uiso 1 1 calc R
C2 C 1.4293(3) 0.7566(2) 0.4311(2) 0.0663(8) Uani 1 1 d .
C3 C 1.5589(3) 0.7793(2) 0.4660(2) 0.0738(9) Uani 1 1 d .
H3B H 1.6149 0.8051 0.4355 0.089 Uiso 1 1 calc R
C4 C 1.6019(3) 0.7638(3) 0.5433(2) 0.0824(10) Uani 1 1 d .
H4A H 1.6883 0.7787 0.5658 0.099 Uiso 1 1 calc R
C5 C 1.5208(3) 0.7260(3) 0.5906(2) 0.0838(10) Uani 1 1 d .
H5A H 1.5514 0.7156 0.6443 0.101 Uiso 1 1 calc R
C6 C 1.4433(5) 0.8024(3) 0.2961(2) 0.1046(12) Uani 1 1 d .
H6AA H 1.3851 0.8019 0.2455 0.157 Uiso 1 1 calc R
H6BA H 1.5173 0.7624 0.2945 0.157 Uiso 1 1 calc R
H6CA H 1.4733 0.8656 0.3088 0.157 Uiso 1 1 calc R
O1 O -0.1299(5) 0.3522(4) 0.2912(5) 0.235(4) Uani 1 1 d .
O2 O -0.1168(5) 0.3848(3) 0.4129(4) 0.213(3) Uani 1 1 d .
O3 O 0.4333(3) 0.5196(2) 0.37723(15) 0.0928(8) Uani 1 1 d .
H3A H 0.464(4) 0.523(3) 0.326(3) 0.122(15) Uiso 1 1 d .
O4 O 0.53223(18) 0.54667(17) 0.25354(12) 0.0753(6) Uani 1 1 d .
O5 O 1.0851(2) 0.6967(2) 0.40338(19) 0.1163(11) Uani 1 1 d .
O6 O 1.1168(2) 0.6675(2) 0.28603(18) 0.1103(9) Uani 1 1 d .
O7 O -0.0930(2) 0.6241(2) -0.09443(19) 0.1080(9) Uani 1 1 d .
O8 O -0.1092(2) 0.6878(2) 0.01688(19) 0.1133(10) Uani 1 1 d .
O9 O 0.45269(19) 0.51792(17) 0.10578(14) 0.0736(6) Uani 1 1 d .
H9A H 0.475(4) 0.528(3) 0.159(2) 0.101(13) Uiso 1 1 d .
N3 N -0.0713(5) 0.3811(3) 0.3499(6) 0.163(3) Uani 1 1 d .
N4 N -0.0476(3) 0.6435(2) -0.0257(2) 0.0832(8) Uani 1 1 d .
N5 N 1.0441(3) 0.6710(2) 0.3342(2) 0.0826(8) Uani 1 1 d .
C7 C 0.0637(4) 0.4144(3) 0.3591(4) 0.1033(14) Uani 1 1 d .
C8 C 0.1312(5) 0.4493(3) 0.4293(3) 0.1140(16) Uani 1 1 d .
H8 H 0.0920 0.4508 0.4734 0.137 Uiso 1 1 calc R
C9 C 0.2552(5) 0.4817(3) 0.4344(2) 0.0978(12) Uani 1 1 d .
H9 H 0.3023 0.5030 0.4827 0.117 Uiso 1 1 calc R
C10 C 0.3120(3) 0.4832(2) 0.36847(19) 0.0732(8) Uani 1 1 d .
C11 C 0.2445(3) 0.4464(2) 0.2980(2) 0.0753(9) Uani 1 1 d .
H11 H 0.2837 0.4452 0.2538 0.090 Uiso 1 1 calc R
C12 C 0.1203(4) 0.4116(2) 0.2928(3) 0.0952(12) Uani 1 1 d .
H12 H 0.0746 0.3864 0.2455 0.114 Uiso 1 1 calc R
C13 C 0.7061(3) 0.6091(3) 0.34839(19) 0.0762(9) Uani 1 1 d .
H13 H 0.6539 0.6088 0.3866 0.091 Uiso 1 1 calc R
C14 C 0.6538(3) 0.5767(2) 0.27252(16) 0.0608(7) Uani 1 1 d .
C15 C 0.7372(3) 0.5782(3) 0.21758(18) 0.0825(10) Uani 1 1 d .
H15 H 0.7052 0.5578 0.1661 0.099 Uiso 1 1 calc R
C16 C 0.8633(3) 0.6086(3) 0.2375(2) 0.0829(10) Uani 1 1 d .
H16 H 0.9172 0.6079 0.2002 0.099 Uiso 1 1 calc R
C17 C 0.9109(3) 0.6403(2) 0.31293(19) 0.0658(8) Uani 1 1 d .
C18 C 0.8318(3) 0.6413(3) 0.3679(2) 0.0808(10) Uani 1 1 d .
H18 H 0.8639 0.6639 0.4187 0.097 Uiso 1 1 calc R
C19 C 0.3329(2) 0.55112(19) 0.07607(16) 0.0556(7) Uani 1 1 d .
C20 C 0.2835(3) 0.5373(2) -0.00400(17) 0.0647(7) Uani 1 1 d .
H20A H 0.3349 0.5073 -0.0352 0.078 Uiso 1 1 calc R
C21 C 0.1590(3) 0.5675(2) -0.03755(17) 0.0663(8) Uani 1 1 d .
H21A H 0.1253 0.5571 -0.0909 0.080 Uiso 1 1 calc R
C22 C 0.0853(3) 0.6134(2) 0.00913(18) 0.0632(7) Uani 1 1 d .
C23 C 0.1336(3) 0.6299(2) 0.08783(19) 0.0652(8) Uani 1 1 d .
H23A H 0.0827 0.6618 0.1182 0.078 Uiso 1 1 calc R
C24 C 0.2574(3) 0.5993(2) 0.12169(16) 0.0597(7) Uani 1 1 d .
H24 H 0.2907 0.6107 0.1750 0.072 Uiso 1 1 calc R

loop_
_atom_site_aniso_label
_atom_site_aniso_U_11
_atom_site_aniso_U_22
_atom_site_aniso_U_33
_atom_site_aniso_U_23
_atom_site_aniso_U_13
_atom_site_aniso_U_12
N1 0.0420(14) 0.0774(17) 0.106(2) -0.0170(16) 0.0111(15) -0.0091(12)
N2 0.0684(19) 0.101(2) 0.091(2) -0.0144(17) 0.0054(16) -0.0046(16)
C1 0.063(2) 0.081(2) 0.104(3) -0.0027(19) 0.0329(19) -0.0044(16)
C2 0.0507(16) 0.0624(17) 0.085(2) -0.0108(15) 0.0121(15) 0.0009(13)
C3 0.0513(16) 0.084(2) 0.090(2) -0.0131(17) 0.0223(16) -0.0112(15)
C4 0.0434(16) 0.110(3) 0.092(2) -0.014(2) 0.0091(16) -0.0036(16)
C5 0.067(2) 0.101(3) 0.085(2) 0.0013(19) 0.0166(17) 0.0099(18)
C6 0.117(3) 0.105(3) 0.092(3) 0.000(2) 0.022(2) 0.004(3)
O1 0.090(3) 0.148(4) 0.450(11) -0.041(5) 0.011(4) -0.045(3)
O2 0.141(4) 0.125(3) 0.417(9) -0.002(4) 0.164(5) -0.023(3)
O3 0.0881(17) 0.1104(19) 0.0820(16) -0.0052(14) 0.0221(13) -0.0342(14)
O4 0.0487(11) 0.1085(17) 0.0661(12) -0.0130(11) 0.0045(9) -0.0146(10)
O5 0.0533(13) 0.148(3) 0.137(2) -0.066(2) -0.0079(14) -0.0054(14)
O6 0.0601(14) 0.140(2) 0.133(2) -0.0168(19) 0.0242(15) -0.0236(15)
O7 0.0627(15) 0.124(2) 0.122(2) 0.0129(18) -0.0197(15) 0.0033(14)
O8 0.0630(15) 0.136(2) 0.149(2) 0.025(2) 0.0403(16) 0.0337(15)
O9 0.0520(11) 0.0958(16) 0.0681(14) -0.0107(11) -0.0006(10) 0.0140(10)
N3 0.097(3) 0.079(3) 0.338(9) 0.020(4) 0.104(5) -0.003(2)
N4 0.0480(14) 0.0867(19) 0.114(2) 0.0241(18) 0.0146(16) 0.0016(13)
N5 0.0500(14) 0.0796(18) 0.112(2) -0.0234(17) 0.0007(15) -0.0016(13)
C7 0.073(2) 0.060(2) 0.189(5) 0.017(3) 0.057(3) -0.0016(17)
C8 0.134(4) 0.074(2) 0.159(4) -0.003(3) 0.091(4) -0.012(3)
C9 0.130(3) 0.084(2) 0.092(3) -0.006(2) 0.051(2) -0.018(2)
C10 0.081(2) 0.0669(19) 0.077(2) 0.0012(15) 0.0279(17) -0.0056(16)
C11 0.074(2) 0.075(2) 0.080(2) 0.0005(16) 0.0215(16) -0.0037(16)
C12 0.080(2) 0.069(2) 0.129(3) 0.000(2) 0.002(2) -0.0064(18)
C13 0.0552(17) 0.106(2) 0.0674(18) -0.0237(17) 0.0122(14) -0.0049(16)
C14 0.0475(14) 0.0737(18) 0.0586(16) -0.0059(13) 0.0037(12) -0.0027(13)
C15 0.0606(18) 0.130(3) 0.0554(17) -0.0194(18) 0.0076(14) -0.0173(18)
C16 0.0581(18) 0.118(3) 0.074(2) -0.0100(19) 0.0158(15) -0.0154(18)
C17 0.0452(14) 0.0673(17) 0.081(2) -0.0126(15) 0.0020(14) -0.0011(12)
C18 0.0621(18) 0.101(2) 0.074(2) -0.0325(18) 0.0004(15) -0.0056(17)
C19 0.0448(14) 0.0621(16) 0.0589(16) -0.0014(12) 0.0074(12) -0.0022(12)
C20 0.0542(15) 0.0773(19) 0.0627(17) -0.0087(14) 0.0119(13) 0.0073(13)
C21 0.0555(16) 0.081(2) 0.0606(17) -0.0013(14) 0.0056(13) 0.0014(14)
C22 0.0452(14) 0.0652(17) 0.079(2) 0.0101(14) 0.0110(13) 0.0011(12)
C23 0.0560(16) 0.0643(17) 0.082(2) 0.0003(15) 0.0293(15) 0.0022(13)
C24 0.0580(16) 0.0671(17) 0.0553(15) -0.0047(13) 0.0141(12) -0.0038(13)

loop_
_atom_type_symbol
_atom_type_description
_atom_type_scat_dispersion_real
_atom_type_scat_dispersion_imag
_atom_type_scat_source
C C 0.0033 0.0016 'International Tables Vol C Tables 4.2.6.8 and 6.1.1.4'
H H 0.0000 0.0000 'International Tables Vol C Tables 4.2.6.8 and 6.1.1.4'
N N 0.0061 0.0033 'International Tables Vol C Tables 4.2.6.8 and 6.1.1.4'
O O 0.0106 0.0060 'International Tables Vol C Tables 4.2.6.8 and 6.1.1.4'

loop_
_geom_angle_atom_site_label_1
_geom_angle_atom_site_label_2
_geom_angle_atom_site_label_3
_geom_angle
C1 N1 C2 124.0(3)
C1 N1 H1 121(3)
C2 N1 H1 115(3)
C2 N2 C6 125.0(3)
C2 N2 H2 113(4)
C6 N2 H2 121(4)
N1 C1 C5 120.4(3)
N1 C1 H1AA 119.8
C5 C1 H1AA 119.8
N2 C2 N1 118.4(3)
N2 C2 C3 125.2(3)
N1 C2 C3 116.4(3)
C4 C3 C2 119.8(3)
C4 C3 H3B 120.1
C2 C3 H3B 120.1
C3 C4 C5 121.7(3)
C3 C4 H4A 119.2
C5 C4 H4A 119.2
C1 C5 C4 117.7(4)
C1 C5 H5A 121.1
C4 C5 H5A 121.1
N2 C6 H6AA 109.5
N2 C6 H6BA 109.5
H6AA C6 H6BA 109.5
N2 C6 H6CA 109.5
H6AA C6 H6CA 109.5
H6BA C6 H6CA 109.5
C10 O3 H3A 112(2)
C19 O9 H9A 112(2)
O1 N3 O2 123.1(6)
O1 N3 C7 123.0(8)
O2 N3 C7 113.8(8)
O7 N4 O8 123.1(3)
O7 N4 C22 119.4(3)
O8 N4 C22 117.5(3)
O6 N5 O5 121.4(3)
O6 N5 C17 120.4(3)
O5 N5 C17 118.1(3)
C8 C7 C12 121.0(4)
C8 C7 N3 122.0(6)
C12 C7 N3 117.0(6)
C9 C8 C7 119.9(4)
C9 C8 H8 120.1
C7 C8 H8 120.1
C8 C9 C10 120.4(4)
C8 C9 H9 119.8
C10 C9 H9 119.8
O3 C10 C9 117.1(3)
O3 C10 C11 123.3(3)
C9 C10 C11 119.6(3)
C12 C11 C10 120.3(3)
C12 C11 H11 119.8
C10 C11 H11 119.8
C11 C12 C7 118.8(4)
C11 C12 H12 120.6
C7 C12 H12 120.6
C18 C13 C14 121.5(3)
C18 C13 H13 119.2
C14 C13 H13 119.2
O4 C14 C13 121.4(3)
O4 C14 C15 121.8(2)
C13 C14 C15 116.7(3)
C16 C15 C14 121.7(3)
C16 C15 H15 119.1
C14 C15 H15 119.1
C15 C16 C17 119.7(3)
C15 C16 H16 120.2
C17 C16 H16 120.2
C18 C17 C16 120.2(3)
C18 C17 N5 120.1(3)
C16 C17 N5 119.7(3)
C13 C18 C17 120.0(3)
C13 C18 H18 120.0
C17 C18 H18 120.0
O9 C19 C20 117.9(2)
O9 C19 C24 122.8(2)
C20 C19 C24 119.4(2)
C21 C20 C19 120.5(3)
C21 C20 H20A 119.8
C19 C20 H20A 119.8
C22 C21 C20 119.0(3)
C22 C21 H21A 120.5
C20 C21 H21A 120.5
C23 C22 C21 121.4(3)
C23 C22 N4 119.5(3)
C21 C22 N4 119.1(3)
C22 C23 C24 119.8(3)
C22 C23 H23A 120.1
C24 C23 H23A 120.1
C23 C24 C19 119.9(3)
C23 C24 H24 120.1
C19 C24 H24 120.1

loop_
_geom_bond_atom_site_label_1
_geom_bond_atom_site_label_2
_geom_bond_distance
N1 C1 1.336(5)
N1 C2 1.340(4)
N1 H1 0.78(4)
N2 C2 1.334(4)
N2 C6 1.423(5)
N2 H2 0.84(5)
C1 C5 1.339(5)
C1 H1AA 0.9300
C2 C3 1.400(4)
C3 C4 1.338(5)
C3 H3B 0.9300
C4 C5 1.389(5)
C4 H4A 0.9300
C5 H5A 0.9300
C6 H6AA 0.9600
C6 H6BA 0.9600
C6 H6CA 0.9600
O1 N3 1.149(10)
O2 N3 1.267(9)
O3 C10 1.342(4)
O3 H3A 1.00(4)
O4 C14 1.312(3)
O5 N5 1.240(4)
O6 N5 1.227(4)
O7 N4 1.218(4)
O8 N4 1.234(4)
O9 C19 1.335(3)
O9 H9A 0.92(4)
N3 C7 1.458(6)
N4 C22 1.458(4)
N5 C17 1.427(4)
C7 C8 1.367(7)
C7 C12 1.384(6)
C8 C9 1.353(6)
C8 H8 0.9300
C9 C10 1.378(5)
C9 H9 0.9300
C10 C11 1.382(5)
C11 C12 1.367(5)
C11 H11 0.9300
C12 H12 0.9300
C13 C18 1.361(4)
C13 C14 1.392(4)
C13 H13 0.9300
C14 C15 1.402(4)
C15 C16 1.357(4)
C15 H15 0.9300
C16 C17 1.374(4)
C16 H16 0.9300
C17 C18 1.370(4)
C18 H18 0.9300
C19 C20 1.389(4)
C19 C24 1.392(4)
C20 C21 1.378(4)
C20 H20A 0.9300
C21 C22 1.377(4)
C21 H21A 0.9300
C22 C23 1.371(4)
C23 C24 1.375(4)
C23 H23A 0.9300
C24 H24 0.9300

loop_
_geom_hbond_atom_site_label_D
_geom_hbond_atom_site_label_H
_geom_hbond_atom_site_label_A
_geom_hbond_distance_DH
_geom_hbond_distance_HA
_geom_hbond_distance_DA
_geom_hbond_angle_DHA
N1 H1 O5 0.78(4) 2.09(4) 2.869(4) 173(4)
N2 H2 O6 0.84(5) 2.26(6) 3.074(4) 162(5)
O3 H3A O4 1.00(4) 1.59(5) 2.568(3) 167(4)
O9 H9A O4 0.92(4) 1.64(4) 2.552(3) 174(4)
